data_7249407
loop_
_publ_author_name
'Gishan, Md'
'Middya, Puspendu'
'Drew, Michael G. B.'
'Frontera, Antonio'
'Chattopadhyay, Shouvik'

_publ_section_title
;
 Synthesis, structural characterization, and theoretical analysis of novel
 zinc(ii) schiff base complexes with halogen and hydrogen bonding
 interactions
;
_journal_issue 42
_journal_name_full 'RSC Advances'
_journal_page_first 30896
_journal_page_last 30911
_journal_paper_doi 10.1039/D4RA06217E
_journal_volume 14
_journal_year 2024
_chemical_formula_sum 'C26 H34 N2 O8 Zn'
_chemical_formula_weight 567.94
_space_group_crystal_system orthorhombic
_space_group_IT_number 41
_space_group_name_Hall 'A 2 -2ab'
_space_group_name_H-M_alt 'A e a 2'
_atom_sites_solution_hydrogens geom
_audit_creation_method SHELXL-2018/3
_audit_update_record
;
2024-04-05 deposited with the CCDC.	2024-09-09 downloaded from the CCDC.
;
_cell_angle_alpha 90
_cell_angle_beta 90
_cell_angle_gamma 90
_cell_formula_units_Z 4
_cell_length_a 21.494(2)
_cell_length_b 13.8469(13)
_cell_length_c 9.6418(13)
_cell_measurement_reflns_used 900
_cell_measurement_temperature 273(2)
_cell_measurement_theta_max 25.152
_cell_measurement_theta_min 2.743
_cell_volume 2869.6(5)
_computing_cell_refinement 'SAINT (Bruker, 2000)'
_computing_data_collection 'SMART (Bruker, 2000)'
_computing_data_reduction SAINT
_computing_molecular_graphics 'Ortep-3 for Windows (Farrugia, 1999) and CAMERON (Watkin et al., 1993)'
_computing_publication_material 'PLATON (Spek, 2003)'
_computing_structure_refinement 'SHELXL-2018/3 (Sheldrick, 2018)'
_computing_structure_solution 'SHELXT 2014/5 (Sheldrick, 2014)'
_diffrn_ambient_temperature 273(2)
_diffrn_measured_fraction_theta_full 0.998
_diffrn_measured_fraction_theta_max 0.998
_diffrn_measurement_device_type 'Bruker D8 Quest Area Detector'
_diffrn_radiation_type MoK\a
_diffrn_radiation_wavelength 0.71073
_diffrn_reflns_av_R_equivalents 0.0443
_diffrn_reflns_av_unetI/netI 0.0231
_diffrn_reflns_Laue_measured_fraction_full 0.998
_diffrn_reflns_Laue_measured_fraction_max 0.998
_diffrn_reflns_limit_h_max 25
_diffrn_reflns_limit_h_min -25
_diffrn_reflns_limit_k_max 16
_diffrn_reflns_limit_k_min -16
_diffrn_reflns_limit_l_max 11
_diffrn_reflns_limit_l_min -11
_diffrn_reflns_number 24328
_diffrn_reflns_point_group_measured_fraction_full 0.995
_diffrn_reflns_point_group_measured_fraction_max 0.995
_diffrn_reflns_theta_full 25.152
_diffrn_reflns_theta_max 25.152
_diffrn_reflns_theta_min 2.743
_exptl_absorpt_coefficient_mu 0.903
_exptl_absorpt_correction_T_max 0.835
_exptl_absorpt_correction_T_min 0.730
_exptl_absorpt_correction_type multi-scan
_exptl_absorpt_process_details SADABS
_exptl_crystal_colour yellow
_exptl_crystal_density_diffrn 1.315
_exptl_crystal_description block
_exptl_crystal_F_000 1192
_exptl_crystal_size_max 0.4
_exptl_crystal_size_mid 0.3
_exptl_crystal_size_min 0.2
_refine_diff_density_max 0.426
_refine_diff_density_min -0.443
_refine_diff_density_rms 0.075
_refine_ls_abs_structure_details
;
 Refined as an inversion twin.
;
_refine_ls_abs_structure_Flack 0.36(5)
_refine_ls_extinction_method none
_refine_ls_goodness_of_fit_ref 1.027
_refine_ls_hydrogen_treatment constr
_refine_ls_matrix_type full
_refine_ls_number_parameters 188
_refine_ls_number_reflns 2560
_refine_ls_number_restraints 17
_refine_ls_restrained_S_all 1.029
_refine_ls_R_factor_all 0.0646
_refine_ls_R_factor_gt 0.0500
_refine_ls_shift/su_max 0.000
_refine_ls_shift/su_mean 0.000
_refine_ls_structure_factor_coef Fsqd
_refine_ls_weighting_details 'w=1/[\s^2^(Fo^2^)+(0.0904P)^2^+3.3038P] where P=(Fo^2^+2Fc^2^)/3'
_refine_ls_weighting_scheme calc
_refine_ls_wR_factor_gt 0.1400
_refine_ls_wR_factor_ref 0.1548
_reflns_Friedel_coverage 0.871
_reflns_Friedel_fraction_full 0.993
_reflns_Friedel_fraction_max 0.993
_reflns_number_gt 2091
_reflns_number_total 2572
_reflns_threshold_expression 'I > 2\s(I)'
_cod_data_source_file d4ra06217e2.cif
_cod_data_source_block shelx_CCDC1
_cod_original_cell_volume 2869.6(6)
_cod_original_sg_symbol_Hall 'A 2 -2ac'
_cod_original_sg_symbol_H-M 'A b a 2'
_cod_database_code 7249407
_shelx_shelxl_version_number 2018/3
_shelx_space_group_comment
;
The symmetry employed for this shelxl refinement is uniquely defined
by the following loop, which should always be used as a source of
symmetry information in preference to the above space-group names.
They are only intended as comments.
;

loop_
_space_group_symop_operation_xyz
'x, y, z'
'-x, -y, z'
'x+1/2, -y+1/2, z'
'-x+1/2, y+1/2, z'
'x, y+1/2, z+1/2'
'-x, -y+1/2, z+1/2'
'x+1/2, -y+1, z+1/2'
'-x+1/2, y+1, z+1/2'

loop_
_atom_site_label
_atom_site_type_symbol
_atom_site_fract_x
_atom_site_fract_y
_atom_site_fract_z
_atom_site_U_iso_or_equiv
_atom_site_adp_type
_atom_site_occupancy
_atom_site_site_symmetry_order
_atom_site_calc_flag
_atom_site_refinement_flags_posn
_atom_site_refinement_flags_adp
_atom_site_refinement_flags_occupancy
_atom_site_disorder_assembly
_atom_site_disorder_group
Zn1 Zn 0.500000 0.500000 0.6084(2) 0.0649(4) Uani 1 2 d S T P . .
N1 N 0.4962(3) 0.3706(5) 0.5120(6) 0.0647(15) Uani 1 1 d . . . . .
O1 O 0.5739(3) 0.4717(4) 0.7110(6) 0.0787(14) Uani 1 1 d . . . . .
C3 C 0.6685(5) 0.3925(9) 0.7688(11) 0.097(3) Uani 1 1 d . . . . .
C4 C 0.7103(5) 0.3217(11) 0.7491(13) 0.112(4) Uani 1 1 d . . . . .
H4 H 0.746268 0.320246 0.802603 0.134 Uiso 1 1 calc R U . . .
C5 C 0.7009(4) 0.2545(9) 0.6550(17) 0.124(5) Uani 1 1 d . . . . .
H5 H 0.731079 0.207258 0.641324 0.149 Uiso 1 1 calc R U . . .
C6 C 0.6457(4) 0.2522(7) 0.5735(10) 0.093(3) Uani 1 1 d . . . . .
H6 H 0.639310 0.203450 0.508730 0.111 Uiso 1 1 calc R U . . .
C7 C 0.6002(3) 0.3263(5) 0.5930(10) 0.0707(19) Uani 1 1 d . . . . .
C8 C 0.6115(4) 0.4001(6) 0.6894(7) 0.0699(19) Uani 1 1 d . . . . .
C9 C 0.5435(3) 0.3129(5) 0.5157(7) 0.0633(17) Uani 1 1 d . . . . .
H9 H 0.540666 0.256925 0.462825 0.076 Uiso 1 1 calc R U . . .
C10 C 0.4393(4) 0.3355(6) 0.4414(8) 0.079(2) Uani 1 1 d . . . . .
H10 H 0.449884 0.279705 0.383622 0.095 Uiso 1 1 calc R U . . .
C11 C 0.3918(4) 0.3051(8) 0.5494(9) 0.090(3) Uani 1 1 d . . . . .
H11A H 0.384662 0.359302 0.611055 0.107 Uiso 1 1 calc R U . . .
H11B H 0.352870 0.291705 0.502284 0.107 Uiso 1 1 calc R U . . .
C12 C 0.4083(5) 0.2189(9) 0.6359(14) 0.124(4) Uani 1 1 d . . . . .
H12A H 0.375289 0.205986 0.700384 0.186 Uiso 1 1 calc R U . . .
H12B H 0.414155 0.163781 0.576871 0.186 Uiso 1 1 calc R U . . .
H12C H 0.446043 0.231580 0.685969 0.186 Uiso 1 1 calc R U . . .
C13 C 0.4141(5) 0.4152(10) 0.3500(10) 0.114(4) Uani 1 1 d . . . . .
H13A H 0.374306 0.394824 0.312659 0.137 Uiso 1 1 calc R U . . .
H13B H 0.406812 0.471916 0.406751 0.137 Uiso 1 1 calc R U . . .
O1W O 0.4499(5) 0.4371(6) -0.0373(8) 0.141(4) Uani 1 1 d . . . . .
O2A O 0.6728(4) 0.4644(7) 0.8641(10) 0.128(3) Uani 0.47(3) 1 d D . P A 1
C1A C 0.7655(14) 0.520(3) 0.934(4) 0.139(13) Uani 0.47(3) 1 d D U P A 1
H1A1 H 0.794323 0.533955 1.006960 0.209 Uiso 0.47(3) 1 calc R U P A 1
H1A2 H 0.783673 0.473055 0.871968 0.209 Uiso 0.47(3) 1 calc R U P A 1
H1A3 H 0.756154 0.577599 0.883399 0.209 Uiso 0.47(3) 1 calc R U P A 1
C2A C 0.7064(13) 0.479(3) 0.995(2) 0.107(9) Uani 0.47(3) 1 d D U P A 1
H2A1 H 0.713484 0.418643 1.043773 0.129 Uiso 0.47(3) 1 calc R U P A 1
H2A2 H 0.685611 0.524528 1.055350 0.129 Uiso 0.47(3) 1 calc R U P A 1
O2B O 0.6728(4) 0.4644(7) 0.8641(10) 0.128(3) Uani 0.53(3) 1 d D . P A 2
C1B C 0.7359(15) 0.534(2) 1.032(3) 0.123(11) Uani 0.53(3) 1 d D U P A 2
H1B1 H 0.773457 0.533950 1.086419 0.184 Uiso 0.53(3) 1 calc R U P A 2
H1B2 H 0.734204 0.592648 0.978378 0.184 Uiso 0.53(3) 1 calc R U P A 2
H1B3 H 0.700598 0.531818 1.093235 0.184 Uiso 0.53(3) 1 calc R U P A 2
C2B C 0.7352(11) 0.4486(15) 0.938(3) 0.095(7) Uani 0.53(3) 1 d D U P A 2
H2B1 H 0.735767 0.388348 0.988864 0.114 Uiso 0.53(3) 1 calc R U P A 2
H2B2 H 0.769725 0.449815 0.872802 0.114 Uiso 0.53(3) 1 calc R U P A 2
O2 O 0.4517(6) 0.4398(11) 0.2439(9) 0.181(6) Uani 1 1 d . . . . .

loop_
_atom_site_aniso_label
_atom_site_aniso_U_11
_atom_site_aniso_U_22
_atom_site_aniso_U_33
_atom_site_aniso_U_23
_atom_site_aniso_U_13
_atom_site_aniso_U_12
Zn1 0.0798(7) 0.0720(6) 0.0429(5) 0.000 0.000 -0.0033(6)
N1 0.073(4) 0.075(4) 0.045(3) -0.002(3) 0.002(3) -0.017(3)
O1 0.097(4) 0.083(3) 0.056(3) -0.008(3) -0.019(3) -0.005(3)
C3 0.080(6) 0.129(8) 0.080(5) 0.024(6) -0.018(5) -0.029(6)
C4 0.066(6) 0.162(11) 0.108(8) 0.040(8) -0.022(6) -0.014(7)
C5 0.059(5) 0.141(10) 0.173(13) 0.051(9) 0.015(7) 0.004(6)
C6 0.067(5) 0.097(6) 0.115(8) 0.005(5) 0.018(5) 0.001(4)
C7 0.062(4) 0.081(4) 0.069(5) 0.007(4) 0.017(4) -0.007(3)
C8 0.069(4) 0.083(5) 0.058(4) 0.011(4) 0.000(3) -0.020(4)
C9 0.073(5) 0.070(4) 0.047(3) -0.005(3) 0.008(3) -0.006(4)
C10 0.095(6) 0.089(5) 0.052(4) -0.001(4) -0.011(4) -0.010(4)
C11 0.068(5) 0.121(7) 0.080(5) -0.001(5) -0.013(4) -0.029(5)
C12 0.111(7) 0.144(9) 0.116(9) 0.050(8) -0.014(7) -0.033(7)
C13 0.102(7) 0.174(11) 0.066(5) 0.031(6) -0.040(5) -0.035(7)
O1W 0.209(12) 0.126(7) 0.087(6) 0.039(5) -0.005(6) -0.026(6)
O2A 0.133(6) 0.140(5) 0.113(5) 0.013(6) -0.064(5) -0.033(6)
C1A 0.11(2) 0.13(2) 0.18(4) -0.02(2) -0.01(2) -0.035(18)
C2A 0.083(16) 0.15(2) 0.087(16) -0.001(16) -0.014(14) 0.000(16)
O2B 0.133(6) 0.140(5) 0.113(5) 0.013(6) -0.064(5) -0.033(6)
C1B 0.104(19) 0.144(18) 0.12(2) -0.047(16) -0.069(16) 0.031(15)
C2B 0.068(14) 0.112(15) 0.104(15) 0.018(12) -0.041(12) 0.013(11)
O2 0.242(15) 0.233(14) 0.068(6) 0.025(7) 0.004(7) -0.073(11)

loop_
_atom_type_symbol
_atom_type_description
_atom_type_scat_dispersion_real
_atom_type_scat_dispersion_imag
_atom_type_scat_source
C C 0.0033 0.0016 'International Tables Vol C Tables 4.2.6.8 and 6.1.1.4'
H H 0.0000 0.0000 'International Tables Vol C Tables 4.2.6.8 and 6.1.1.4'
N N 0.0061 0.0033 'International Tables Vol C Tables 4.2.6.8 and 6.1.1.4'
O O 0.0106 0.0060 'International Tables Vol C Tables 4.2.6.8 and 6.1.1.4'
Zn Zn 0.2839 1.4301 'International Tables Vol C Tables 4.2.6.8 and 6.1.1.4'

loop_
_geom_angle_atom_site_label_1
_geom_angle_atom_site_label_2
_geom_angle_atom_site_label_3
_geom_angle
_geom_angle_site_symmetry_1
_geom_angle_site_symmetry_3
_geom_angle_publ_flag
O1 Zn1 O1 117.6(4) . 2_665 ?
O1 Zn1 N1 95.2(3) . . ?
O1 Zn1 N1 112.7(2) 2_665 . ?
O1 Zn1 N1 112.7(2) . 2_665 ?
O1 Zn1 N1 95.2(3) 2_665 2_665 ?
N1 Zn1 N1 125.2(4) . 2_665 ?
C9 N1 C10 117.4(7) . . ?
C9 N1 Zn1 120.2(5) . . ?
C10 N1 Zn1 122.4(5) . . ?
C8 O1 Zn1 126.2(5) . . ?
C4 C3 O2B 125.9(10) . . ?
C4 C3 O2A 125.9(10) . . ?
C4 C3 C8 122.9(10) . . ?
O2B C3 C8 111.2(10) . . ?
O2A C3 C8 111.2(10) . . ?
C5 C4 C3 120.8(10) . . ?
C5 C4 H4 119.6 . . ?
C3 C4 H4 119.6 . . ?
C4 C5 C6 121.6(11) . . ?
C4 C5 H5 119.2 . . ?
C6 C5 H5 119.2 . . ?
C5 C6 C7 118.8(10) . . ?
C5 C6 H6 120.6 . . ?
C7 C6 H6 120.6 . . ?
C8 C7 C6 119.4(8) . . ?
C8 C7 C9 125.7(7) . . ?
C6 C7 C9 114.7(8) . . ?
O1 C8 C7 123.8(7) . . ?
O1 C8 C3 119.8(8) . . ?
C7 C8 C3 116.4(9) . . ?
N1 C9 C7 126.9(7) . . ?
N1 C9 H9 116.6 . . ?
C7 C9 H9 116.6 . . ?
N1 C10 C13 108.9(7) . . ?
N1 C10 C11 109.3(6) . . ?
C13 C10 C11 111.2(8) . . ?
N1 C10 H10 109.1 . . ?
C13 C10 H10 109.1 . . ?
C11 C10 H10 109.1 . . ?
C12 C11 C10 116.4(9) . . ?
C12 C11 H11A 108.2 . . ?
C10 C11 H11A 108.2 . . ?
C12 C11 H11B 108.2 . . ?
C10 C11 H11B 108.2 . . ?
H11A C11 H11B 107.3 . . ?
C11 C12 H12A 109.5 . . ?
C11 C12 H12B 109.5 . . ?
H12A C12 H12B 109.5 . . ?
C11 C12 H12C 109.5 . . ?
H12A C12 H12C 109.5 . . ?
H12B C12 H12C 109.5 . . ?
O2 C13 C10 114.4(11) . . ?
O2 C13 H13A 108.7 . . ?
C10 C13 H13A 108.7 . . ?
O2 C13 H13B 108.7 . . ?
C10 C13 H13B 108.7 . . ?
H13A C13 H13B 107.6 . . ?
C3 O2A C2A 135.6(18) . . ?
C2A C1A H1A1 109.5 . . ?
C2A C1A H1A2 109.5 . . ?
H1A1 C1A H1A2 109.5 . . ?
C2A C1A H1A3 109.5 . . ?
H1A1 C1A H1A3 109.5 . . ?
H1A2 C1A H1A3 109.5 . . ?
O2A C2A C1A 97(2) . . ?
O2A C2A H2A1 112.3 . . ?
C1A C2A H2A1 112.3 . . ?
O2A C2A H2A2 112.3 . . ?
C1A C2A H2A2 112.3 . . ?
H2A1 C2A H2A2 109.9 . . ?
C3 O2B C2B 105.5(12) . . ?
C2B C1B H1B1 109.5 . . ?
C2B C1B H1B2 109.5 . . ?
H1B1 C1B H1B2 109.5 . . ?
C2B C1B H1B3 109.5 . . ?
H1B1 C1B H1B3 109.5 . . ?
H1B2 C1B H1B3 109.5 . . ?
C1B C2B O2B 100.2(16) . . ?
C1B C2B H2B1 111.7 . . ?
O2B C2B H2B1 111.7 . . ?
C1B C2B H2B2 111.7 . . ?
O2B C2B H2B2 111.7 . . ?
H2B1 C2B H2B2 109.5 . . ?

loop_
_geom_bond_atom_site_label_1
_geom_bond_atom_site_label_2
_geom_bond_distance
_geom_bond_site_symmetry_2
_geom_bond_publ_flag
Zn1 O1 1.911(6) . ?
Zn1 O1 1.911(6) 2_665 ?
Zn1 N1 2.020(7) . ?
Zn1 N1 2.020(7) 2_665 ?
N1 C9 1.295(9) . ?
N1 C10 1.482(10) . ?
O1 C8 1.297(10) . ?
C3 C4 1.343(16) . ?
C3 O2B 1.358(14) . ?
C3 O2A 1.358(14) . ?
C3 C8 1.449(12) . ?
C4 C5 1.316(17) . ?
C4 H4 0.9300 . ?
C5 C6 1.424(15) . ?
C5 H5 0.9300 . ?
C6 C7 1.429(11) . ?
C6 H6 0.9300 . ?
C7 C8 1.402(11) . ?
C7 C9 1.439(11) . ?
C9 H9 0.9300 . ?
C10 C13 1.512(13) . ?
C10 C11 1.517(11) . ?
C10 H10 0.9800 . ?
C11 C12 1.500(14) . ?
C11 H11A 0.9700 . ?
C11 H11B 0.9700 . ?
C12 H12A 0.9600 . ?
C12 H12B 0.9600 . ?
C12 H12C 0.9600 . ?
C13 O2 1.347(14) . ?
C13 H13A 0.9700 . ?
C13 H13B 0.9700 . ?
O2A C2A 1.47(2) . ?
C1A C2A 1.51(3) . ?
C1A H1A1 0.9600 . ?
C1A H1A2 0.9600 . ?
C1A H1A3 0.9600 . ?
C2A H2A1 0.9700 . ?
C2A H2A2 0.9700 . ?
O2B C2B 1.532(16) . ?
C1B C2B 1.50(2) . ?
C1B H1B1 0.9600 . ?
C1B H1B2 0.9600 . ?
C1B H1B3 0.9600 . ?
C2B H2B1 0.9700 . ?
C2B H2B2 0.9700 . ?
